data_1554525
loop_
_publ_author_name
'Savastano, Matteo'
'Bazzicalupi, Carla'
'Garc\'ia-Gallar\'in, Celeste'
'L\'opez de la Torre, Maria Dolores'
'Bianchi, Antonio'
'Melguizo, Manuel'

_publ_section_title
;
 Supramolecular forces and their interplay in stabilizing complexes of
 organic anions: tuning binding selectivity in water
;
_journal_issue 1
_journal_name_full 'Organic Chemistry Frontiers'
_journal_page_first 75
_journal_paper_doi 10.1039/C8QO01152D
_journal_volume 6
_journal_year 2019
_chemical_formula_sum 'C26 H38 N6 O9 S2'
_chemical_formula_weight 642.74
_space_group_crystal_system orthorhombic
_space_group_IT_number 33
_space_group_name_Hall 'P 2c -2n'
_space_group_name_H-M_alt 'P n a 21'
_atom_sites_solution_hydrogens mixed
_atom_sites_solution_primary direct
_atom_sites_solution_secondary difmap
_audit_creation_method SHELXL-2014/7
_audit_update_record
;
2018-10-26 deposited with the CCDC.
2018-11-19 downloaded from the CCDC.
;
_cell_angle_alpha 90
_cell_angle_beta 90
_cell_angle_gamma 90
_cell_formula_units_Z 4
_cell_length_a 15.1627(5)
_cell_length_b 6.4915(4)
_cell_length_c 29.4057(9)
_cell_measurement_reflns_used 12482
_cell_measurement_temperature 100
_cell_measurement_theta_max 72.3880
_cell_measurement_theta_min 5.8210
_cell_volume 2894.4(2)
_computing_cell_refinement
;
CrysAlisPro, Agilent Technologies,
Version 1.171.37.35g (release 09-12-2014 CrysAlis171 .NET)
(compiled Dec  9 2014,15:38:47)
;
_computing_data_collection
;
CrysAlisPro, Agilent Technologies,
Version 1.171.37.35g (release 09-12-2014 CrysAlis171 .NET)
(compiled Dec  9 2014,15:38:47)
;
_computing_data_reduction
;
CrysAlisPro, Agilent Technologies,
Version 1.171.37.35g (release 09-12-2014 CrysAlis171 .NET)
(compiled Dec  9 2014,15:38:47)
;
_computing_molecular_graphics 'Mercury CSD 3.8'
_computing_publication_material 'PARST93 (Nardelli, 1993)'
_computing_structure_refinement 'SHELXL-2014/7 (Sheldrick, 2014)'
_computing_structure_solution 'SIR92 (Altomare 1994)'
_diffrn_ambient_temperature 100
_diffrn_detector_area_resol_mean 8.1241
_diffrn_measured_fraction_theta_full 0.999
_diffrn_measured_fraction_theta_max 0.986
_diffrn_measurement_device_type 'four-circle diffractometer'
_diffrn_measurement_method '\w scan'
_diffrn_radiation_source 'Enhance (Cu) X-ray Source'
_diffrn_radiation_type CuK\a
_diffrn_radiation_wavelength 1.54184
_diffrn_reflns_av_R_equivalents 0.0398
_diffrn_reflns_av_unetI/netI 0.0293
_diffrn_reflns_Laue_measured_fraction_full 0.999
_diffrn_reflns_Laue_measured_fraction_max 0.986
_diffrn_reflns_limit_h_max 16
_diffrn_reflns_limit_h_min -18
_diffrn_reflns_limit_k_max 5
_diffrn_reflns_limit_k_min -7
_diffrn_reflns_limit_l_max 36
_diffrn_reflns_limit_l_min -30
_diffrn_reflns_number 14957
_diffrn_reflns_point_group_measured_fraction_full 0.841
_diffrn_reflns_point_group_measured_fraction_max 0.820
_diffrn_reflns_theta_full 67.684
_diffrn_reflns_theta_max 72.425
_diffrn_reflns_theta_min 5.836
_exptl_absorpt_coefficient_mu 2.222
_exptl_absorpt_correction_T_max 1.00000
_exptl_absorpt_correction_T_min 0.41285
_exptl_absorpt_correction_type multi-scan
_exptl_absorpt_process_details
;
CrysAlisPro, Agilent Technologies,
Version 1.171.37.35g (release 09-12-2014 CrysAlis171 .NET)
(compiled Dec  9 2014,15:38:47)
Empirical absorption correction using spherical harmonics,
 implemented in SCALE3 ABSPACK scaling algorithm.
;
_exptl_crystal_colour pink
_exptl_crystal_density_diffrn 1.475
_exptl_crystal_description prismatic
_exptl_crystal_F_000 1360
_exptl_crystal_size_max 0.25
_exptl_crystal_size_mid 0.1
_exptl_crystal_size_min 0.1
_refine_diff_density_max 0.249
_refine_diff_density_min -0.328
_refine_diff_density_rms 0.050
_refine_ls_abs_structure_details
;
 Flack x determined using 1680 quotients [(I+)-(I-)]/[(I+)+(I-)]
 (Parsons, Flack and Wagner, Acta Cryst. B69 (2013) 249-259).
;
_refine_ls_abs_structure_Flack 0.003(9)
_refine_ls_extinction_method none
_refine_ls_goodness_of_fit_ref 0.973
_refine_ls_hydrogen_treatment mixed
_refine_ls_matrix_type full
_refine_ls_number_parameters 396
_refine_ls_number_reflns 4695
_refine_ls_number_restraints 1
_refine_ls_restrained_S_all 0.973
_refine_ls_R_factor_all 0.0311
_refine_ls_R_factor_gt 0.0287
_refine_ls_shift/su_max 0.001
_refine_ls_shift/su_mean 0.000
_refine_ls_structure_factor_coef Fsqd
_refine_ls_weighting_details 'w=1/[\s^2^(Fo^2^)+(0.0529P)^2^+0.5624P] where P=(Fo^2^+2Fc^2^)/3'
_refine_ls_weighting_scheme calc
_refine_ls_wR_factor_gt 0.0741
_refine_ls_wR_factor_ref 0.0755
_reflns_Friedel_coverage 0.630
_reflns_Friedel_fraction_full 0.676
_reflns_Friedel_fraction_max 0.647
_reflns_number_gt 4555
_reflns_number_total 4695
_reflns_threshold_expression 'I > 2\s(I)'
_cod_data_source_file c8qo01152d2.cif
_cod_data_source_block shelx_CCDC2
_cod_database_code 1554525
_shelx_shelxl_version_number 2014/7
_shelx_space_group_comment
;
The symmetry employed for this shelxl refinement is uniquely defined
by the following loop, which should always be used as a source of
symmetry information in preference to the above space-group names.
They are only intended as comments.
;

loop_
_space_group_symop_operation_xyz
'x, y, z'
'-x, -y, z+1/2'
'-x+1/2, y+1/2, z+1/2'
'x+1/2, -y+1/2, z'

loop_
_atom_site_label
_atom_site_type_symbol
_atom_site_fract_x
_atom_site_fract_y
_atom_site_fract_z
_atom_site_U_iso_or_equiv
_atom_site_adp_type
_atom_site_occupancy
_atom_site_site_symmetry_order
_atom_site_calc_flag
_atom_site_refinement_flags_posn
_atom_site_refinement_flags_adp
N1 N 0.99304(15) 0.0685(3) 0.52512(8) 0.0194(4) Uani 1 1 d . .
N2 N 1.00942(14) 0.2260(3) 0.55227(7) 0.0186(4) Uani 1 1 d . .
N3 N 0.92677(16) 0.4444(3) 0.50354(8) 0.0214(5) Uani 1 1 d . .
N4 N 0.91135(15) 0.2860(3) 0.47593(8) 0.0209(5) Uani 1 1 d . .
C1 C 0.97450(16) 0.4085(4) 0.54079(9) 0.0173(5) Uani 1 1 d . .
C2 C 0.99126(18) 0.5906(4) 0.57111(9) 0.0191(5) Uani 1 1 d . .
H2A H 0.9391 0.6772 0.5717 0.023 Uiso 1 1 calc R U
H2B H 1.0394 0.6713 0.5587 0.023 Uiso 1 1 calc R U
C3 C 1.01407(16) 0.5267(4) 0.61923(9) 0.0173(5) Uani 1 1 d . .
H3A H 0.9725 0.4229 0.6294 0.021 Uiso 1 1 calc R U
H3B H 1.0726 0.4662 0.6196 0.021 Uiso 1 1 calc R U
N5 N 1.01154(14) 0.7071(3) 0.65115(7) 0.0161(4) Uani 1 1 d . .
H5 H 0.9522 0.7668 0.6498 0.019 Uiso 1 1 calc R U
C4 C 1.02731(18) 0.6368(4) 0.69901(8) 0.0186(5) Uani 1 1 d . .
H4B H 1.0852 0.5739 0.7013 0.022 Uiso 1 1 calc R U
H4A H 0.9836 0.5347 0.7074 0.022 Uiso 1 1 calc R U
C5 C 1.02157(18) 0.8200(4) 0.73097(9) 0.0220(5) Uani 1 1 d . .
H5A H 0.9626 0.8775 0.7297 0.026 Uiso 1 1 calc R U
H5B H 1.0321 0.7740 0.7619 0.026 Uiso 1 1 calc R U
O1 O 1.08364(13) 0.9749(3) 0.71959(7) 0.0223(4) Uani 1 1 d . .
C6 C 1.06815(18) 1.0466(4) 0.67462(10) 0.0213(5) Uani 1 1 d . .
H6B H 1.1102 1.1544 0.6674 0.026 Uiso 1 1 calc R U
H6A H 1.0094 1.1054 0.6729 0.026 Uiso 1 1 calc R U
C7 C 1.07645(17) 0.8743(4) 0.63984(9) 0.0188(5) Uani 1 1 d . .
H7A H 1.0647 0.9275 0.6096 0.023 Uiso 1 1 calc R U
H7B H 1.1359 0.8192 0.6403 0.023 Uiso 1 1 calc R U
C8 C 0.94341(16) 0.1028(4) 0.48797(8) 0.0170(5) Uani 1 1 d . .
C9 C 0.92289(18) -0.0795(4) 0.45862(9) 0.0200(5) Uani 1 1 d . .
H9A H 0.8783 -0.1634 0.4733 0.024 Uiso 1 1 calc R U
H9B H 0.9756 -0.1628 0.4551 0.024 Uiso 1 1 calc R U
C10 C 0.88997(18) -0.0132(3) 0.41206(9) 0.0179(5) Uani 1 1 d . .
H10A H 0.8322 0.0495 0.4152 0.021 Uiso 1 1 calc R U
H10B H 0.9297 0.0894 0.3996 0.021 Uiso 1 1 calc R U
N6 N 0.88412(13) -0.1919(3) 0.37995(7) 0.0158(4) Uani 1 1 d . .
H6 H 0.9422 -0.2578 0.3786 0.019 Uiso 1 1 calc R U
C11 C 0.81801(17) -0.3515(4) 0.39453(9) 0.0194(5) Uani 1 1 d . .
H11A H 0.7604 -0.2883 0.3980 0.023 Uiso 1 1 calc R U
H11B H 0.8352 -0.4091 0.4236 0.023 Uiso 1 1 calc R U
C12 C 0.81359(18) -0.5211(4) 0.35905(10) 0.0209(5) Uani 1 1 d . .
H12A H 0.8707 -0.5875 0.3567 0.025 Uiso 1 1 calc R U
H12B H 0.7710 -0.6241 0.3685 0.025 Uiso 1 1 calc R U
O2 O 0.78893(13) -0.4410(3) 0.31583(7) 0.0236(4) Uani 1 1 d . .
C14 C 0.86174(17) -0.1169(4) 0.33316(9) 0.0201(5) Uani 1 1 d . .
H14B H 0.9074 -0.0240 0.3226 0.024 Uiso 1 1 calc R U
H14A H 0.8065 -0.0414 0.3340 0.024 Uiso 1 1 calc R U
C13 C 0.85352(19) -0.2969(4) 0.30061(9) 0.0232(5) Uani 1 1 d . .
H13B H 0.8372 -0.2463 0.2707 0.028 Uiso 1 1 calc R U
H13A H 0.9101 -0.3655 0.2980 0.028 Uiso 1 1 calc R U
S1 S 1.08951(4) -0.52396(8) 0.35324(2) 0.01668(14) Uani 1 1 d . .
O12 O 1.16386(12) -0.5861(3) 0.38121(6) 0.0220(4) Uani 1 1 d . .
O13 O 1.05360(12) -0.3232(3) 0.36728(6) 0.0216(4) Uani 1 1 d . .
O11 O 1.02224(12) -0.6822(3) 0.34975(7) 0.0241(4) Uani 1 1 d . .
C15 C 1.13146(17) -0.4891(4) 0.29764(9) 0.0166(5) Uani 1 1 d . .
C16 C 1.12331(16) -0.3015(4) 0.27530(9) 0.0195(5) Uani 1 1 d . .
H16 H 1.0956 -0.1904 0.2893 0.023 Uiso 1 1 calc R U
C17 C 1.15748(17) -0.2836(4) 0.23158(9) 0.0215(5) Uani 1 1 d . .
H17 H 1.1530 -0.1586 0.2163 0.026 Uiso 1 1 calc R U
C18 C 1.19805(18) -0.4489(4) 0.21053(9) 0.0231(6) Uani 1 1 d . .
H18 H 1.2195 -0.4355 0.1811 0.028 Uiso 1 1 calc R U
C19 C 1.20669(17) -0.6357(4) 0.23353(9) 0.0207(5) Uani 1 1 d . .
H19 H 1.2346 -0.7467 0.2196 0.025 Uiso 1 1 calc R U
C20 C 1.17358(16) -0.6550(4) 0.27715(9) 0.0181(5) Uani 1 1 d . .
H20 H 1.1795 -0.7789 0.2928 0.022 Uiso 1 1 calc R U
S2 S 0.79528(4) 0.01949(9) 0.62127(2) 0.01750(14) Uani 1 1 d . .
O21 O 0.84523(14) -0.1633(3) 0.63510(7) 0.0330(5) Uani 1 1 d . .
O22 O 0.71932(12) 0.0501(3) 0.65030(6) 0.0211(4) Uani 1 1 d . .
O23 O 0.84933(15) 0.2001(4) 0.61572(8) 0.0376(5) Uani 1 1 d . .
C21 C 0.75213(17) -0.0400(4) 0.56659(9) 0.0173(5) Uani 1 1 d . .
C22 C 0.72618(18) 0.1209(4) 0.53860(9) 0.0220(5) Uani 1 1 d . .
H22 H 0.7344 0.2566 0.5478 0.026 Uiso 1 1 calc R U
C23 C 0.68799(19) 0.0787(4) 0.49695(9) 0.0240(5) Uani 1 1 d . .
H23 H 0.6705 0.1864 0.4781 0.029 Uiso 1 1 calc R U
C24 C 0.67561(17) -0.1231(4) 0.48315(9) 0.0225(5) Uani 1 1 d . .
H24 H 0.6494 -0.1510 0.4552 0.027 Uiso 1 1 calc R U
C25 C 0.70246(19) -0.2841(4) 0.51107(9) 0.0223(5) Uani 1 1 d . .
H25 H 0.6943 -0.4196 0.5017 0.027 Uiso 1 1 calc R U
C26 C 0.74139(17) -0.2432(4) 0.55286(9) 0.0187(5) Uani 1 1 d . .
H26 H 0.7600 -0.3506 0.5714 0.022 Uiso 1 1 calc R U
OW1 O 1.11831(16) 0.0179(3) 0.42100(8) 0.0303(5) Uani 1 1 d . .
H1 H 1.098(3) -0.083(7) 0.3990(18) 0.053(12) Uiso 1 1 d . .
H2 H 1.125(4) 0.143(8) 0.403(2) 0.070(15) Uiso 1 1 d . .

loop_
_atom_site_aniso_label
_atom_site_aniso_U_11
_atom_site_aniso_U_22
_atom_site_aniso_U_33
_atom_site_aniso_U_23
_atom_site_aniso_U_13
_atom_site_aniso_U_12
N1 0.0196(11) 0.0172(10) 0.0214(11) 0.0014(8) 0.0003(9) 0.0020(8)
N2 0.0168(11) 0.0179(10) 0.0210(10) 0.0014(8) 0.0009(8) 0.0002(8)
N3 0.0225(11) 0.0172(10) 0.0245(11) -0.0002(8) -0.0012(9) 0.0026(9)
N4 0.0219(11) 0.0184(10) 0.0224(11) 0.0008(8) -0.0024(9) -0.0005(9)
C1 0.0135(11) 0.0187(11) 0.0198(12) 0.0012(9) 0.0018(9) -0.0003(9)
C2 0.0214(13) 0.0148(11) 0.0211(12) 0.0022(9) 0.0011(10) -0.0003(10)
C3 0.0139(12) 0.0169(11) 0.0210(12) -0.0008(9) -0.0013(10) 0.0008(9)
N5 0.0130(9) 0.0153(9) 0.0201(10) 0.0013(7) -0.0009(8) -0.0010(8)
C4 0.0163(12) 0.0204(12) 0.0192(12) 0.0043(9) -0.0012(9) -0.0011(10)
C5 0.0227(13) 0.0211(12) 0.0222(13) -0.0010(10) 0.0005(10) -0.0039(10)
O1 0.0211(10) 0.0205(9) 0.0252(10) -0.0016(7) -0.0022(8) -0.0061(7)
C6 0.0200(13) 0.0176(12) 0.0263(14) 0.0007(9) -0.0024(11) -0.0023(10)
C7 0.0167(12) 0.0166(11) 0.0231(12) 0.0037(9) 0.0007(10) -0.0028(9)
C8 0.0145(12) 0.0154(11) 0.0210(12) 0.0021(9) 0.0025(9) -0.0022(9)
C9 0.0204(13) 0.0164(11) 0.0231(13) 0.0007(9) -0.0001(10) 0.0002(10)
C10 0.0163(12) 0.0149(11) 0.0225(13) 0.0001(9) -0.0007(10) -0.0009(9)
N6 0.0124(9) 0.0152(9) 0.0197(10) 0.0016(7) 0.0000(8) -0.0003(8)
C11 0.0167(12) 0.0184(11) 0.0231(12) 0.0029(9) 0.0027(10) -0.0031(10)
C12 0.0178(12) 0.0190(12) 0.0258(13) 0.0025(9) -0.0016(11) -0.0024(9)
O2 0.0212(10) 0.0228(9) 0.0268(10) 0.0018(7) -0.0068(8) -0.0057(8)
C14 0.0180(12) 0.0196(12) 0.0227(13) 0.0047(9) -0.0008(10) -0.0012(10)
C13 0.0234(14) 0.0244(12) 0.0217(13) 0.0017(10) -0.0017(10) -0.0036(11)
S1 0.0128(3) 0.0190(3) 0.0183(3) 0.0011(2) 0.0013(2) 0.0013(2)
O12 0.0187(9) 0.0277(9) 0.0198(9) 0.0013(7) -0.0015(7) 0.0053(8)
O13 0.0173(8) 0.0221(9) 0.0255(9) 0.0003(7) 0.0017(7) 0.0039(7)
O11 0.0195(9) 0.0238(9) 0.0291(10) 0.0020(7) 0.0049(8) -0.0055(7)
C15 0.0087(12) 0.0221(11) 0.0191(12) -0.0014(9) -0.0022(9) -0.0004(9)
C16 0.0154(12) 0.0192(12) 0.0238(12) 0.0003(9) -0.0003(10) -0.0005(9)
C17 0.0172(12) 0.0227(12) 0.0247(13) 0.0065(10) -0.0012(10) -0.0016(10)
C18 0.0152(13) 0.0340(15) 0.0200(13) 0.0013(11) 0.0008(10) -0.0020(11)
C19 0.0135(11) 0.0257(12) 0.0229(12) -0.0034(10) -0.0001(9) 0.0008(10)
C20 0.0140(11) 0.0177(12) 0.0225(12) 0.0017(9) -0.0030(10) 0.0004(9)
S2 0.0103(3) 0.0253(3) 0.0169(3) -0.0040(2) -0.0002(2) -0.0019(2)
O21 0.0252(10) 0.0470(12) 0.0268(10) -0.0087(8) -0.0079(8) 0.0194(9)
O22 0.0125(8) 0.0307(10) 0.0202(9) -0.0044(7) 0.0003(7) 0.0002(7)
O23 0.0369(13) 0.0483(13) 0.0277(11) -0.0081(9) 0.0043(9) -0.0296(10)
C21 0.0108(11) 0.0231(12) 0.0179(12) 0.0005(9) 0.0020(9) -0.0003(9)
C22 0.0243(13) 0.0184(12) 0.0232(13) -0.0007(9) 0.0008(10) 0.0009(10)
C23 0.0251(13) 0.0248(14) 0.0222(13) 0.0051(10) -0.0001(11) 0.0034(11)
C24 0.0190(13) 0.0323(14) 0.0161(11) -0.0026(10) 0.0005(10) -0.0001(11)
C25 0.0229(14) 0.0207(12) 0.0233(13) -0.0056(10) 0.0012(10) -0.0014(10)
C26 0.0188(12) 0.0176(11) 0.0196(11) 0.0012(8) 0.0011(9) -0.0002(9)
OW1 0.0329(12) 0.0287(10) 0.0293(11) 0.0069(8) -0.0019(9) 0.0002(9)

loop_
_atom_type_symbol
_atom_type_description
_atom_type_scat_dispersion_real
_atom_type_scat_dispersion_imag
_atom_type_scat_source
C C 0.0181 0.0091 'International Tables Vol C Tables 4.2.6.8 and 6.1.1.4'
H H 0.0000 0.0000 'International Tables Vol C Tables 4.2.6.8 and 6.1.1.4'
N N 0.0311 0.0180 'International Tables Vol C Tables 4.2.6.8 and 6.1.1.4'
O O 0.0492 0.0322 'International Tables Vol C Tables 4.2.6.8 and 6.1.1.4'
S S 0.3331 0.5567 'International Tables Vol C Tables 4.2.6.8 and 6.1.1.4'

loop_
_geom_angle_atom_site_label_1
_geom_angle_atom_site_label_2
_geom_angle_atom_site_label_3
_geom_angle
N2 N1 C8 117.9(2)
N1 N2 C1 117.2(2)
N4 N3 C1 117.5(2)
N3 N4 C8 117.6(2)
N3 C1 N2 125.2(2)
N3 C1 C2 116.2(2)
N2 C1 C2 118.6(2)
C1 C2 C3 112.2(2)
N5 C3 C2 111.39(19)
C4 N5 C7 108.85(19)
C4 N5 C3 110.23(19)
C7 N5 C3 114.11(19)
N5 C4 C5 109.5(2)
O1 C5 C4 111.8(2)
C5 O1 C6 110.0(2)
O1 C6 C7 111.8(2)
N5 C7 C6 109.2(2)
N4 C8 N1 124.6(2)
N4 C8 C9 118.5(2)
N1 C8 C9 117.0(2)
C8 C9 C10 111.3(2)
N6 C10 C9 111.58(19)
C14 N6 C10 109.89(18)
C14 N6 C11 109.55(19)
C10 N6 C11 113.16(19)
N6 C11 C12 109.5(2)
O2 C12 C11 111.1(2)
C13 O2 C12 109.8(2)
N6 C14 C13 110.3(2)
O2 C13 C14 111.3(2)
O12 S1 O11 112.88(11)
O12 S1 O13 111.98(11)
O11 S1 O13 112.75(11)
O12 S1 C15 106.24(11)
O11 S1 C15 106.14(12)
O13 S1 C15 106.22(11)
C16 C15 C20 121.0(2)
C16 C15 S1 121.1(2)
C20 C15 S1 117.84(19)
C15 C16 C17 118.5(2)
C18 C17 C16 120.9(2)
C17 C18 C19 120.0(2)
C20 C19 C18 119.6(2)
C19 C20 C15 119.9(2)
O23 S2 O22 114.10(13)
O23 S2 O21 113.37(14)
O22 S2 O21 111.02(12)
O23 S2 C21 106.48(13)
O22 S2 C21 105.68(11)
O21 S2 C21 105.39(12)
C22 C21 C26 120.6(2)
C22 C21 S2 118.5(2)
C26 C21 S2 120.8(2)
C23 C22 C21 119.7(2)
C22 C23 C24 120.3(2)
C23 C24 C25 119.9(2)
C24 C25 C26 120.2(2)
C25 C26 C21 119.2(2)

loop_
_geom_bond_atom_site_label_1
_geom_bond_atom_site_label_2
_geom_bond_distance
N1 N2 1.321(3)
N1 C8 1.345(3)
N2 C1 1.341(3)
N3 N4 1.330(3)
N3 C1 1.334(3)
N4 C8 1.333(3)
C1 C2 1.502(3)
C2 C3 1.515(4)
C3 N5 1.501(3)
N5 C4 1.499(3)
N5 C7 1.503(3)
C4 C5 1.518(4)
C5 O1 1.418(3)
O1 C6 1.421(3)
C6 C7 1.521(4)
C8 C9 1.498(3)
C9 C10 1.520(4)
C10 N6 1.498(3)
N6 C14 1.499(3)
N6 C11 1.504(3)
C11 C12 1.518(4)
C12 O2 1.423(3)
O2 C13 1.426(3)
C14 C13 1.516(4)
S1 O12 1.4528(19)
S1 O11 1.4510(19)
S1 O13 1.4716(18)
S1 C15 1.769(3)
C15 C16 1.389(4)
C15 C20 1.390(3)
C16 C17 1.391(4)
C17 C18 1.383(4)
C18 C19 1.395(4)
C19 C20 1.383(4)
S2 O23 1.440(2)
S2 O22 1.4474(19)
S2 O21 1.465(2)
S2 C21 1.778(3)
C21 C22 1.387(4)
C21 C26 1.389(4)
C22 C23 1.382(4)
C23 C24 1.385(4)
C24 C25 1.389(4)
C25 C26 1.389(4)
